data_4300383
_journal_name_full 'Inorganic Chemistry'
_journal_year 2006
_chemical_formula_sum 'C45 H41 Cl Cu N5 P2 S'
_chemical_formula_weight 844.82
_space_group_IT_number 14
_symmetry_cell_setting monoclinic
_symmetry_space_group_name_Hall '-P 2ybc'
_symmetry_space_group_name_H-M 'P 1 21/c 1'
_cell_angle_alpha 90.00
_cell_angle_beta 96.526(2)
_cell_angle_gamma 90.00
_cell_formula_units_Z 8
_cell_length_a 28.879(4)
_cell_length_b 12.6148(15)
_cell_length_c 22.867(3)
_cell_measurement_temperature 103(2)
_cell_volume 8276.5(18)
_diffrn_ambient_temperature 103(2)
_exptl_crystal_density_diffrn 1.356
_cod_depositor_comments
;
The following automatic conversions were performed:
'_symmetry_cell_setting' value 'Monoclinic' changed to 'monoclinic'
according to '/home/saulius/struct/CIF-dictionaries/cif_core.dic'
dictionary named 'cif_core.dic' version 2.4.1 from 2010-06-29.

Automatic conversion script
Id: cif_fix_enum 1527 2010-12-29 10:47:43Z saulius 
;
_cod_original_sg_symbol_H-M 'P 21/c'
_cod_database_code 4300383

loop_
_symmetry_equiv_pos_as_xyz
'x, y, z'
'-x, y+1/2, -z+1/2'
'-x, -y, -z'
'x, -y-1/2, z-1/2'

loop_
_atom_site_label
_atom_site_type_symbol
_atom_site_fract_x
_atom_site_fract_y
_atom_site_fract_z
_atom_site_U_iso_or_equiv
_atom_site_adp_type
_atom_site_occupancy
_atom_site_symmetry_multiplicity
_atom_site_calc_flag
_atom_site_refinement_flags
_atom_site_disorder_assembly
_atom_site_disorder_group
Cu1 Cu 0.352568(9) 0.807946(19) 0.145269(12) 0.01365(6) Uani 1 1 d . . .
Cu2 Cu 0.143795(9) 1.214904(19) -0.152950(12) 0.01365(6) Uani 1 1 d . . .
Cl1 Cl 0.30072(2) 0.94768(4) 0.16834(2) 0.01831(12) Uani 1 1 d . . .
Cl2 Cl 0.18935(2) 1.06588(4) -0.17899(3) 0.02047(12) Uani 1 1 d . . .
S1 S 0.371453(19) 0.70147(4) 0.23201(2) 0.01503(11) Uani 1 1 d . . .
S2 S 0.125090(19) 1.31260(4) -0.24313(2) 0.01487(11) Uani 1 1 d . . .
P11 P 0.41838(2) 0.88180(4) 0.11856(3) 0.01387(12) Uani 1 1 d . . .
P12 P 0.30738(2) 0.69875(4) 0.08226(3) 0.01378(12) Uani 1 1 d . . .
P21 P 0.07963(2) 1.14246(4) -0.11924(3) 0.01396(12) Uani 1 1 d . . .
P22 P 0.19315(2) 1.32540(4) -0.09510(3) 0.01352(11) Uani 1 1 d . . .
N11 N 0.30650(7) 0.58643(14) 0.27733(9) 0.0177(4) Uani 1 1 d . . .
H11A H 0.2792 0.5791 0.2905 0.021 Uiso 1 1 calc R . .
H11B H 0.3259 0.5325 0.2786 0.021 Uiso 1 1 calc R . .
N12 N 0.28795(6) 0.75964(14) 0.25440(8) 0.0151(4) Uani 1 1 d . . .
H12B H 0.2968 0.8247 0.2474 0.018 Uiso 1 1 calc R . .
N13 N 0.24272(6) 0.73894(14) 0.26428(8) 0.0141(4) Uani 1 1 d . . .
N14 N 0.13814(7) 0.88149(14) 0.22775(9) 0.0176(4) Uani 1 1 d . . .
N21 N 0.18949(7) 1.41925(14) -0.29395(9) 0.0181(4) Uani 1 1 d . . .
H21A H 0.2167 1.4246 -0.3075 0.022 Uiso 1 1 calc R . .
H21B H 0.1700 1.4730 -0.2973 0.022 Uiso 1 1 calc R . .
N22 N 0.20843(6) 1.24912(13) -0.26396(8) 0.0141(4) Uani 1 1 d . . .
H22B H 0.1997 1.1862 -0.2528 0.017 Uiso 1 1 calc R . .
N23 N 0.25323(6) 1.26473(13) -0.27682(8) 0.0143(4) Uani 1 1 d . . .
N24 N 0.35495(7) 1.10658(14) -0.25010(9) 0.0172(4) Uani 1 1 d . . .
N1S N 0.42852(16) 0.8680(3) 0.38440(16) 0.0918(14) Uani 1 1 d . . .
N2S N -0.02554(16) 0.6959(3) -0.09416(16) 0.0782(12) Uani 1 1 d . . .
C11 C 0.31841(8) 0.67886(16) 0.25566(9) 0.0139(4) Uani 1 1 d . . .
C12 C 0.21472(8) 0.81599(16) 0.25145(10) 0.0168(5) Uani 1 1 d . . .
H12A H 0.2265 0.8829 0.2412 0.020 Uiso 1 1 calc R . .
C13 C 0.16452(8) 0.80163(16) 0.25250(10) 0.0156(4) Uani 1 1 d . . .
C14 C 0.14558(8) 0.70806(16) 0.27238(10) 0.0174(5) Uani 1 1 d . . .
H14A H 0.1652 0.6541 0.2905 0.021 Uiso 1 1 calc R . .
C15 C 0.09787(8) 0.69580(17) 0.26520(11) 0.0212(5) Uani 1 1 d . . .
H15A H 0.0840 0.6330 0.2781 0.025 Uiso 1 1 calc R . .
C16 C 0.07047(8) 0.77693(18) 0.23878(11) 0.0232(5) Uani 1 1 d . . .
H16A H 0.0375 0.7698 0.2326 0.028 Uiso 1 1 calc R . .
C17 C 0.09176(8) 0.86827(18) 0.22158(11) 0.0220(5) Uani 1 1 d . . .
H17A H 0.0727 0.9241 0.2046 0.026 Uiso 1 1 calc R . .
C21 C 0.17794(7) 1.33030(16) -0.26852(10) 0.0137(4) Uani 1 1 d . . .
C22 C 0.28060(8) 1.18685(16) -0.26318(10) 0.0158(4) Uani 1 1 d . . .
H22A H 0.2683 1.1233 -0.2488 0.019 Uiso 1 1 calc R . .
C23 C 0.33037(8) 1.19312(16) -0.26919(10) 0.0141(4) Uani 1 1 d . . .
C24 C 0.35077(8) 1.28368(16) -0.29005(10) 0.0163(5) Uani 1 1 d . . .
H24A H 0.3323 1.3431 -0.3035 0.020 Uiso 1 1 calc R . .
C25 C 0.39872(8) 1.28453(17) -0.29067(11) 0.0199(5) Uani 1 1 d . . .
H25A H 0.4138 1.3451 -0.3043 0.024 Uiso 1 1 calc R . .
C26 C 0.42445(8) 1.19559(17) -0.27115(10) 0.0192(5) Uani 1 1 d . . .
H26A H 0.4573 1.1942 -0.2713 0.023 Uiso 1 1 calc R . .
C27 C 0.40111(8) 1.10928(17) -0.25149(11) 0.0197(5) Uani 1 1 d . . .
H27A H 0.4188 1.0486 -0.2383 0.024 Uiso 1 1 calc R . .
C1A C 0.45287(8) 0.96404(16) 0.17328(10) 0.0161(5) Uani 1 1 d . . .
C2A C 0.45003(8) 0.94504(17) 0.23278(11) 0.0201(5) Uani 1 1 d . . .
H2AA H 0.4293 0.8925 0.2442 0.024 Uiso 1 1 calc R . .
C3A C 0.47740(8) 1.00255(18) 0.27567(11) 0.0234(5) Uani 1 1 d . . .
H3AA H 0.4755 0.9886 0.3162 0.028 Uiso 1 1 calc R . .
C4A C 0.50747(8) 1.08023(19) 0.25934(12) 0.0248(5) Uani 1 1 d . . .
H4AA H 0.5261 1.1194 0.2887 0.030 Uiso 1 1 calc R . .
C5A C 0.51030(8) 1.10071(18) 0.20023(12) 0.0224(5) Uani 1 1 d . . .
H5AA H 0.5308 1.1540 0.1891 0.027 Uiso 1 1 calc R . .
C6A C 0.48307(8) 1.04327(17) 0.15734(11) 0.0193(5) Uani 1 1 d . . .
H6AA H 0.4849 1.0578 0.1169 0.023 Uiso 1 1 calc R . .
C1B C 0.46119(8) 0.78484(16) 0.09927(10) 0.0155(4) Uani 1 1 d . . .
C2B C 0.50579(8) 0.77813(17) 0.12884(10) 0.0190(5) Uani 1 1 d . . .
H2BA H 0.5160 0.8291 0.1581 0.023 Uiso 1 1 calc R . .
C3B C 0.53578(9) 0.69689(18) 0.11580(11) 0.0236(5) Uani 1 1 d . . .
H3BA H 0.5660 0.6919 0.1369 0.028 Uiso 1 1 calc R . .
C4B C 0.52181(9) 0.62387(18) 0.07248(12) 0.0268(6) Uani 1 1 d . . .
H4BA H 0.5423 0.5688 0.0636 0.032 Uiso 1 1 calc R . .
C5B C 0.47752(10) 0.6313(2) 0.04195(12) 0.0308(6) Uani 1 1 d . . .
H5BA H 0.4679 0.5821 0.0115 0.037 Uiso 1 1 calc R . .
C6B C 0.44732(9) 0.71047(19) 0.05574(11) 0.0236(5) Uani 1 1 d . . .
H6BA H 0.4168 0.7141 0.0353 0.028 Uiso 1 1 calc R . .
C1C C 0.41033(8) 0.97088(17) 0.05500(11) 0.0186(5) Uani 1 1 d . . .
C2C C 0.43676(9) 0.9663(2) 0.00777(12) 0.0281(6) Uani 1 1 d . . .
H2CA H 0.4604 0.9140 0.0071 0.034 Uiso 1 1 calc R . .
C3C C 0.42872(10) 1.0381(2) -0.03837(13) 0.0391(7) Uani 1 1 d . . .
H3CA H 0.4468 1.0345 -0.0705 0.047 Uiso 1 1 calc R . .
C4C C 0.39459(10) 1.1143(2) -0.03777(13) 0.0370(7) Uani 1 1 d . . .
H4CA H 0.3894 1.1634 -0.0693 0.044 Uiso 1 1 calc R . .
C5C C 0.36787(9) 1.11964(19) 0.00859(12) 0.0284(6) Uani 1 1 d . . .
H5CA H 0.3440 1.1714 0.0086 0.034 Uiso 1 1 calc R . .
C6C C 0.37607(8) 1.04904(17) 0.05510(11) 0.0206(5) Uani 1 1 d . . .
H6CA H 0.3582 1.0539 0.0874 0.025 Uiso 1 1 calc R . .
C1D C 0.33884(8) 0.58155(16) 0.06037(10) 0.0163(5) Uani 1 1 d . . .
C2D C 0.36575(9) 0.52583(18) 0.10460(11) 0.0238(5) Uani 1 1 d . . .
H2DA H 0.3659 0.5473 0.1444 0.029 Uiso 1 1 calc R . .
C3D C 0.39249(10) 0.43890(19) 0.09111(12) 0.0279(6) Uani 1 1 d . . .
H3DA H 0.4105 0.4013 0.1217 0.033 Uiso 1 1 calc R . .
C4D C 0.39280(9) 0.40753(18) 0.03325(11) 0.0256(6) Uani 1 1 d . . .
H4DA H 0.4108 0.3480 0.0240 0.031 Uiso 1 1 calc R . .
C5D C 0.36683(9) 0.46316(19) -0.01107(11) 0.0255(5) Uani 1 1 d . . .
H5DA H 0.3673 0.4424 -0.0509 0.031 Uiso 1 1 calc R . .
C6D C 0.33996(8) 0.54939(18) 0.00240(11) 0.0206(5) Uani 1 1 d . . .
H6DA H 0.3221 0.5868 -0.0284 0.025 Uiso 1 1 calc R . .
C1E C 0.28076(8) 0.75761(16) 0.01372(10) 0.0153(4) Uani 1 1 d . . .
C2E C 0.29104(9) 0.86329(17) 0.00178(11) 0.0207(5) Uani 1 1 d . . .
H2EA H 0.3121 0.9019 0.0287 0.025 Uiso 1 1 calc R . .
C3E C 0.27066(9) 0.91205(18) -0.04920(11) 0.0253(6) Uani 1 1 d . . .
H3EA H 0.2776 0.9841 -0.0567 0.030 Uiso 1 1 calc R . .
C4E C 0.24043(9) 0.85645(19) -0.08895(11) 0.0232(5) Uani 1 1 d . . .
H4EA H 0.2272 0.8896 -0.1242 0.028 Uiso 1 1 calc R . .
C5E C 0.22935(9) 0.75168(19) -0.07734(11) 0.0221(5) Uani 1 1 d . . .
H5EA H 0.2081 0.7136 -0.1044 0.026 Uiso 1 1 calc R . .
C6E C 0.24938(8) 0.70290(17) -0.02610(10) 0.0186(5) Uani 1 1 d . . .
H6EA H 0.2416 0.6316 -0.0182 0.022 Uiso 1 1 calc R . .
C1F C 0.25507(8) 0.64421(16) 0.11016(9) 0.0154(4) Uani 1 1 d . . .
C2F C 0.21722(8) 0.71163(17) 0.11277(10) 0.0184(5) Uani 1 1 d . . .
H2FA H 0.2191 0.7833 0.1005 0.022 Uiso 1 1 calc R . .
C3F C 0.17671(9) 0.67476(18) 0.13329(11) 0.0221(5) Uani 1 1 d . . .
H3FA H 0.1508 0.7209 0.1341 0.027 Uiso 1 1 calc R . .
C4F C 0.17394(9) 0.57065(19) 0.15260(11) 0.0233(5) Uani 1 1 d . . .
H4FA H 0.1464 0.5458 0.1672 0.028 Uiso 1 1 calc R . .
C5F C 0.21158(9) 0.50380(18) 0.15031(11) 0.0253(5) Uani 1 1 d . . .
H5FA H 0.2098 0.4325 0.1632 0.030 Uiso 1 1 calc R . .
C6F C 0.25204(9) 0.53984(17) 0.12939(11) 0.0210(5) Uani 1 1 d . . .
H6FA H 0.2777 0.4932 0.1282 0.025 Uiso 1 1 calc R . .
C1G C 0.04538(8) 1.05472(16) -0.17117(10) 0.0161(5) Uani 1 1 d . . .
C2G C 0.04279(8) 1.07960(17) -0.23091(10) 0.0193(5) Uani 1 1 d . . .
H2GA H 0.0602 1.1376 -0.2433 0.023 Uiso 1 1 calc R . .
C3G C 0.01498(8) 1.02040(18) -0.27240(11) 0.0225(5) Uani 1 1 d . . .
H3GA H 0.0130 1.0388 -0.3129 0.027 Uiso 1 1 calc R . .
C4G C -0.01003(8) 0.93425(18) -0.25465(11) 0.0217(5) Uani 1 1 d . . .
H4GA H -0.0292 0.8940 -0.2830 0.026 Uiso 1 1 calc R . .
C5G C -0.00705(8) 0.90715(17) -0.19559(11) 0.0207(5) Uani 1 1 d . . .
H5GA H -0.0238 0.8477 -0.1836 0.025 Uiso 1 1 calc R . .
C6G C 0.02041(8) 0.96672(17) -0.15390(11) 0.0186(5) Uani 1 1 d . . .
H6GA H 0.0223 0.9478 -0.1135 0.022 Uiso 1 1 calc R . .
C1H C 0.03570(8) 1.23569(17) -0.09815(10) 0.0162(5) Uani 1 1 d . . .
C2H C -0.00882(8) 1.20515(18) -0.08700(11) 0.0230(5) Uani 1 1 d . . .
H2HA H -0.0179 1.1330 -0.0914 0.028 Uiso 1 1 calc R . .
C3H C -0.03986(9) 1.27918(19) -0.06957(12) 0.0267(6) Uani 1 1 d . . .
H3HA H -0.0701 1.2575 -0.0618 0.032 Uiso 1 1 calc R . .
C4H C -0.02697(9) 1.38540(18) -0.06337(11) 0.0244(5) Uani 1 1 d . . .
H4HA H -0.0484 1.4362 -0.0518 0.029 Uiso 1 1 calc R . .
C5H C 0.01688(9) 1.41638(18) -0.07411(11) 0.0233(5) Uani 1 1 d . . .
H5HA H 0.0258 1.4887 -0.0697 0.028 Uiso 1 1 calc R . .
C6H C 0.04820(8) 1.34208(17) -0.09135(11) 0.0202(5) Uani 1 1 d . . .
H6HA H 0.0785 1.3641 -0.0986 0.024 Uiso 1 1 calc R . .
C1I C 0.09239(8) 1.05956(17) -0.05339(10) 0.0169(5) Uani 1 1 d . . .
C2I C 0.07735(9) 1.08552(18) 0.00074(11) 0.0223(5) Uani 1 1 d . . .
H2IA H 0.0569 1.1439 0.0034 0.027 Uiso 1 1 calc R . .
C3I C 0.09205(10) 1.0266(2) 0.05053(11) 0.0280(6) Uani 1 1 d . . .
H3IA H 0.0817 1.0450 0.0872 0.034 Uiso 1 1 calc R . .
C4I C 0.12173(9) 0.94112(19) 0.04730(12) 0.0273(6) Uani 1 1 d . . .
H4IA H 0.1320 0.9016 0.0817 0.033 Uiso 1 1 calc R . .
C5I C 0.13637(9) 0.91349(18) -0.00620(11) 0.0241(5) Uani 1 1 d . . .
H5IA H 0.1563 0.8541 -0.0087 0.029 Uiso 1 1 calc R . .
C6I C 0.12197(8) 0.97241(17) -0.05623(11) 0.0198(5) Uani 1 1 d . . .
H6IA H 0.1323 0.9533 -0.0928 0.024 Uiso 1 1 calc R . .
C1J C 0.16461(8) 1.44993(16) -0.07806(10) 0.0160(5) Uani 1 1 d . . .
C2J C 0.14108(8) 1.50608(17) -0.12484(10) 0.0185(5) Uani 1 1 d . . .
H2JA H 0.1432 1.4835 -0.1641 0.022 Uiso 1 1 calc R . .
C3J C 0.11453(9) 1.59461(17) -0.11479(11) 0.0214(5) Uani 1 1 d . . .
H3JA H 0.0986 1.6320 -0.1471 0.026 Uiso 1 1 calc R . .
C4J C 0.11118(9) 1.62862(18) -0.05781(12) 0.0240(5) Uani 1 1 d . . .
H4JA H 0.0928 1.6888 -0.0509 0.029 Uiso 1 1 calc R . .
C5J C 0.13482(9) 1.57428(19) -0.01114(11) 0.0246(5) Uani 1 1 d . . .
H5JA H 0.1330 1.5981 0.0279 0.030 Uiso 1 1 calc R . .
C6J C 0.16126(8) 1.48493(18) -0.02076(11) 0.0210(5) Uani 1 1 d . . .
H6JA H 0.1770 1.4477 0.0117 0.025 Uiso 1 1 calc R . .
C1K C 0.21830(8) 1.27193(17) -0.02433(10) 0.0152(4) Uani 1 1 d . . .
C2K C 0.25210(8) 1.32585(17) 0.01266(10) 0.0195(5) Uani 1 1 d . . .
H2KA H 0.2614 1.3950 0.0024 0.023 Uiso 1 1 calc R . .
C3K C 0.27216(9) 1.27926(18) 0.06432(11) 0.0216(5) Uani 1 1 d . . .
H3KA H 0.2950 1.3167 0.0895 0.026 Uiso 1 1 calc R . .
C4K C 0.25896(9) 1.17765(18) 0.07930(11) 0.0213(5) Uani 1 1 d . . .
H4KA H 0.2726 1.1459 0.1148 0.026 Uiso 1 1 calc R . .
C5K C 0.22608(9) 1.12314(19) 0.04251(11) 0.0244(5) Uani 1 1 d . . .
H5KA H 0.2172 1.0536 0.0527 0.029 Uiso 1 1 calc R . .
C6K C 0.20591(9) 1.16946(18) -0.00931(11) 0.0214(5) Uani 1 1 d . . .
H6KA H 0.1835 1.1311 -0.0347 0.026 Uiso 1 1 calc R . .
C1L C 0.24673(8) 1.36937(16) -0.12420(9) 0.0150(4) Uani 1 1 d . . .
C2L C 0.25468(8) 1.47268(18) -0.14211(11) 0.0205(5) Uani 1 1 d . . .
H2LA H 0.2314 1.5252 -0.1400 0.025 Uiso 1 1 calc R . .
C3L C 0.29642(9) 1.49939(19) -0.16310(11) 0.0241(5) Uani 1 1 d . . .
H3LA H 0.3014 1.5701 -0.1753 0.029 Uiso 1 1 calc R . .
C4L C 0.33080(9) 1.42399(19) -0.16640(10) 0.0225(5) Uani 1 1 d . . .
H4LA H 0.3593 1.4427 -0.1807 0.027 Uiso 1 1 calc R . .
C5L C 0.32321(8) 1.32075(19) -0.14865(10) 0.0207(5) Uani 1 1 d . . .
H5LA H 0.3468 1.2687 -0.1506 0.025 Uiso 1 1 calc R . .
C6L C 0.28143(8) 1.29310(17) -0.12815(10) 0.0189(5) Uani 1 1 d . . .
H6LA H 0.2764 1.2220 -0.1167 0.023 Uiso 1 1 calc R . .
C11S C 0.40306(13) 0.8027(3) 0.39046(14) 0.0475(8) Uani 1 1 d . . .
C12S C 0.36966(12) 0.7218(3) 0.39876(14) 0.0455(8) Uani 1 1 d . . .
H121 H 0.3381 0.7505 0.3898 0.068 Uiso 1 1 calc R . .
H122 H 0.3741 0.6974 0.4397 0.068 Uiso 1 1 calc R . .
H123 H 0.3739 0.6621 0.3724 0.068 Uiso 1 1 calc R . .
C21S C -0.06532(18) 0.6925(3) -0.09586(15) 0.0528(10) Uani 1 1 d . . .
C22S C -0.11535(16) 0.6920(3) -0.09749(18) 0.0762(14) Uani 1 1 d . . .
H221 H -0.1250 0.7488 -0.0723 0.114 Uiso 1 1 calc R . .
H222 H -0.1255 0.6235 -0.0833 0.114 Uiso 1 1 calc R . .
H223 H -0.1295 0.7033 -0.1380 0.114 Uiso 1 1 calc R . .

loop_
_atom_site_aniso_label
_atom_site_aniso_U_11
_atom_site_aniso_U_22
_atom_site_aniso_U_33
_atom_site_aniso_U_23
_atom_site_aniso_U_13
_atom_site_aniso_U_12
Cu1 0.01170(13) 0.01340(12) 0.01631(14) -0.00083(10) 0.00359(11) -0.00121(10)
Cu2 0.01183(13) 0.01289(11) 0.01664(14) -0.00045(10) 0.00338(11) -0.00131(10)
Cl1 0.0216(3) 0.0112(2) 0.0237(3) 0.0024(2) 0.0090(2) 0.0029(2)
Cl2 0.0250(3) 0.0119(2) 0.0262(3) 0.0039(2) 0.0104(2) 0.0039(2)
S1 0.0103(3) 0.0167(2) 0.0184(3) 0.0020(2) 0.0029(2) 0.0018(2)
S2 0.0096(3) 0.0170(2) 0.0184(3) 0.0019(2) 0.0035(2) 0.0019(2)
P11 0.0115(3) 0.0134(2) 0.0172(3) 0.0001(2) 0.0037(2) -0.0004(2)
P12 0.0153(3) 0.0115(2) 0.0144(3) -0.0003(2) 0.0013(2) -0.0007(2)
P21 0.0118(3) 0.0134(2) 0.0172(3) -0.0007(2) 0.0039(2) -0.0009(2)
P22 0.0137(3) 0.0120(2) 0.0149(3) 0.0004(2) 0.0016(2) -0.0013(2)
N11 0.0126(9) 0.0137(8) 0.0276(11) 0.0027(8) 0.0060(8) 0.0015(7)
N12 0.0122(9) 0.0123(8) 0.0215(10) 0.0013(7) 0.0059(8) 0.0004(7)
N13 0.0100(9) 0.0163(8) 0.0164(9) -0.0004(7) 0.0035(7) -0.0005(7)
N14 0.0150(10) 0.0129(8) 0.0256(11) -0.0002(8) 0.0060(8) 0.0032(7)
N21 0.0148(10) 0.0130(8) 0.0277(11) 0.0035(8) 0.0075(9) 0.0028(7)
N22 0.0098(9) 0.0130(8) 0.0204(10) 0.0029(7) 0.0056(8) 0.0019(7)
N23 0.0124(9) 0.0150(8) 0.0157(9) -0.0014(7) 0.0026(8) -0.0009(7)
N24 0.0144(10) 0.0140(8) 0.0235(11) -0.0003(8) 0.0038(8) 0.0008(7)
N1S 0.128(4) 0.092(3) 0.060(2) -0.015(2) 0.027(2) -0.071(3)
N2S 0.104(3) 0.067(2) 0.067(2) 0.0121(18) 0.030(2) 0.032(2)
C11 0.0134(11) 0.0156(9) 0.0122(10) -0.0019(8) -0.0006(9) 0.0005(8)
C12 0.0153(11) 0.0128(9) 0.0230(12) -0.0002(9) 0.0055(10) -0.0007(8)
C13 0.0157(11) 0.0142(9) 0.0175(11) -0.0012(8) 0.0045(9) 0.0020(8)
C14 0.0175(12) 0.0141(9) 0.0210(12) 0.0011(9) 0.0038(10) 0.0024(9)
C15 0.0186(12) 0.0157(10) 0.0298(13) 0.0014(10) 0.0059(10) -0.0020(9)
C16 0.0110(11) 0.0220(11) 0.0366(15) 0.0012(10) 0.0024(10) 0.0010(9)
C17 0.0164(12) 0.0184(10) 0.0315(14) 0.0035(10) 0.0034(11) 0.0047(9)
C21 0.0112(10) 0.0143(9) 0.0149(11) -0.0021(8) -0.0013(9) 0.0006(8)
C22 0.0139(11) 0.0125(9) 0.0216(12) 0.0009(9) 0.0045(9) -0.0003(8)
C23 0.0135(11) 0.0130(9) 0.0159(11) -0.0009(8) 0.0018(9) 0.0003(8)
C24 0.0149(11) 0.0132(9) 0.0208(12) 0.0013(9) 0.0024(9) 0.0007(8)
C25 0.0180(12) 0.0170(10) 0.0250(13) 0.0002(9) 0.0039(10) -0.0044(9)
C26 0.0092(11) 0.0226(11) 0.0258(13) -0.0007(10) 0.0014(9) -0.0006(9)
C27 0.0144(11) 0.0178(10) 0.0267(13) 0.0010(9) 0.0012(10) 0.0035(9)
C1A 0.0109(11) 0.0140(9) 0.0239(12) -0.0039(9) 0.0035(9) 0.0027(8)
C2A 0.0189(12) 0.0176(10) 0.0242(13) -0.0029(9) 0.0039(10) -0.0004(9)
C3A 0.0207(13) 0.0248(11) 0.0244(13) -0.0055(10) 0.0015(11) 0.0024(10)
C4A 0.0129(12) 0.0237(11) 0.0367(15) -0.0136(11) -0.0019(11) 0.0022(9)
C5A 0.0114(11) 0.0182(10) 0.0388(15) -0.0066(10) 0.0075(11) -0.0003(9)
C6A 0.0111(11) 0.0167(10) 0.0311(14) -0.0035(9) 0.0067(10) 0.0007(9)
C1B 0.0156(11) 0.0128(9) 0.0193(11) 0.0019(8) 0.0073(9) -0.0018(8)
C2B 0.0189(12) 0.0169(10) 0.0218(12) -0.0003(9) 0.0050(10) 0.0004(9)
C3B 0.0166(12) 0.0246(11) 0.0305(14) 0.0045(10) 0.0060(11) 0.0055(10)
C4B 0.0281(14) 0.0187(11) 0.0364(15) -0.0010(11) 0.0153(12) 0.0057(10)
C5B 0.0331(15) 0.0251(12) 0.0361(16) -0.0151(11) 0.0118(13) -0.0008(11)
C6B 0.0153(12) 0.0274(12) 0.0282(14) -0.0085(11) 0.0035(10) -0.0014(10)
C1C 0.0138(11) 0.0183(10) 0.0243(13) 0.0021(9) 0.0045(10) -0.0021(9)
C2C 0.0214(13) 0.0322(13) 0.0327(15) 0.0094(11) 0.0113(12) 0.0074(11)
C3C 0.0368(17) 0.0471(16) 0.0369(17) 0.0193(14) 0.0200(14) 0.0114(14)
C4C 0.0310(16) 0.0391(15) 0.0425(17) 0.0237(13) 0.0117(14) 0.0062(13)
C5C 0.0219(13) 0.0222(11) 0.0421(16) 0.0099(11) 0.0075(12) 0.0033(10)
C6C 0.0182(12) 0.0182(10) 0.0258(13) 0.0008(9) 0.0047(10) -0.0013(9)
C1D 0.0171(11) 0.0154(9) 0.0167(11) -0.0009(9) 0.0030(9) -0.0013(9)
C2D 0.0327(14) 0.0221(11) 0.0172(12) -0.0001(10) 0.0051(11) 0.0082(11)
C3D 0.0378(16) 0.0215(11) 0.0245(14) 0.0033(10) 0.0045(12) 0.0098(11)
C4D 0.0288(14) 0.0185(11) 0.0311(14) -0.0037(10) 0.0099(12) 0.0024(10)
C5D 0.0269(14) 0.0264(12) 0.0240(13) -0.0106(10) 0.0061(11) -0.0019(11)
C6D 0.0181(12) 0.0225(11) 0.0209(12) -0.0024(10) 0.0015(10) -0.0011(10)
C1E 0.0154(11) 0.0152(9) 0.0155(11) 0.0004(8) 0.0025(9) 0.0008(9)
C2E 0.0230(13) 0.0163(10) 0.0226(13) 0.0004(9) 0.0025(10) -0.0022(9)
C3E 0.0318(14) 0.0177(10) 0.0271(14) 0.0059(10) 0.0062(12) 0.0021(10)
C4E 0.0247(13) 0.0279(12) 0.0170(12) 0.0053(10) 0.0027(10) 0.0095(10)
C5E 0.0191(12) 0.0263(11) 0.0200(12) -0.0021(10) -0.0012(10) 0.0019(10)
C6E 0.0171(12) 0.0180(10) 0.0205(12) 0.0011(9) 0.0012(10) -0.0008(9)
C1F 0.0183(11) 0.0163(10) 0.0111(11) -0.0026(8) 0.0003(9) -0.0038(9)
C2F 0.0198(12) 0.0169(10) 0.0185(12) 0.0001(9) 0.0017(10) -0.0004(9)
C3F 0.0203(12) 0.0240(11) 0.0221(13) -0.0051(10) 0.0028(10) -0.0003(10)
C4F 0.0226(13) 0.0274(12) 0.0201(13) -0.0005(10) 0.0036(10) -0.0067(10)
C5F 0.0281(14) 0.0193(11) 0.0281(14) 0.0063(10) 0.0024(11) -0.0054(10)
C6F 0.0209(12) 0.0163(10) 0.0256(13) 0.0037(9) 0.0019(10) -0.0001(9)
C1G 0.0106(10) 0.0156(9) 0.0228(12) -0.0031(9) 0.0051(9) 0.0009(8)
C2G 0.0163(11) 0.0181(10) 0.0238(13) 0.0004(9) 0.0036(10) -0.0006(9)
C3G 0.0204(12) 0.0238(11) 0.0233(13) -0.0020(10) 0.0021(10) 0.0017(10)
C4G 0.0144(11) 0.0229(11) 0.0275(13) -0.0080(10) 0.0011(10) 0.0011(9)
C5G 0.0121(11) 0.0161(10) 0.0347(14) -0.0036(10) 0.0059(10) -0.0028(9)
C6G 0.0147(11) 0.0178(10) 0.0244(13) -0.0008(9) 0.0067(10) -0.0009(9)
C1H 0.0144(11) 0.0172(10) 0.0177(11) -0.0004(9) 0.0046(9) 0.0006(9)
C2H 0.0164(12) 0.0192(11) 0.0347(14) -0.0050(10) 0.0089(11) -0.0017(9)
C3H 0.0128(12) 0.0290(12) 0.0403(16) -0.0060(11) 0.0114(11) -0.0018(10)
C4H 0.0217(13) 0.0219(11) 0.0302(14) -0.0044(10) 0.0060(11) 0.0057(10)
C5H 0.0221(13) 0.0161(10) 0.0322(14) -0.0026(10) 0.0059(11) -0.0003(9)
C6H 0.0149(11) 0.0179(10) 0.0288(13) -0.0002(10) 0.0068(10) -0.0017(9)
C1I 0.0143(11) 0.0157(10) 0.0207(12) 0.0013(9) 0.0020(9) -0.0043(9)
C2I 0.0226(13) 0.0206(11) 0.0247(13) 0.0011(10) 0.0068(11) 0.0023(10)
C3I 0.0337(15) 0.0297(12) 0.0219(13) 0.0041(11) 0.0087(12) -0.0005(11)
C4I 0.0303(14) 0.0230(11) 0.0284(14) 0.0095(11) 0.0017(12) -0.0051(11)
C5I 0.0238(13) 0.0159(10) 0.0324(15) 0.0054(10) 0.0025(11) -0.0013(10)
C6I 0.0176(12) 0.0182(10) 0.0243(13) -0.0010(9) 0.0060(10) -0.0025(9)
C1J 0.0149(11) 0.0135(9) 0.0200(12) -0.0024(9) 0.0032(9) -0.0053(8)
C2J 0.0198(12) 0.0161(10) 0.0197(12) -0.0013(9) 0.0033(10) -0.0022(9)
C3J 0.0228(13) 0.0136(10) 0.0277(13) 0.0021(9) 0.0028(11) -0.0001(9)
C4J 0.0186(12) 0.0159(10) 0.0382(15) -0.0066(10) 0.0061(11) -0.0004(9)
C5J 0.0201(13) 0.0283(12) 0.0263(14) -0.0109(11) 0.0068(11) -0.0024(10)
C6J 0.0166(12) 0.0236(11) 0.0232(13) -0.0016(10) 0.0032(10) -0.0020(10)
C1K 0.0135(11) 0.0173(10) 0.0152(11) -0.0001(8) 0.0031(9) -0.0003(9)
C2K 0.0214(12) 0.0154(10) 0.0215(12) 0.0000(9) 0.0010(10) -0.0020(9)
C3K 0.0206(12) 0.0221(11) 0.0214(12) -0.0048(10) -0.0012(10) 0.0004(10)
C4K 0.0231(13) 0.0231(11) 0.0180(12) 0.0030(9) 0.0039(10) 0.0062(10)
C5K 0.0264(13) 0.0212(11) 0.0257(13) 0.0070(10) 0.0034(11) -0.0036(10)
C6K 0.0209(12) 0.0195(11) 0.0233(13) 0.0026(9) -0.0004(10) -0.0048(10)
C1L 0.0163(11) 0.0167(10) 0.0118(11) -0.0022(8) 0.0006(9) -0.0040(9)
C2L 0.0201(12) 0.0186(10) 0.0228(13) 0.0020(9) 0.0023(10) -0.0013(9)
C3L 0.0241(13) 0.0229(11) 0.0256(13) 0.0056(10) 0.0046(11) -0.0070(10)
C4L 0.0172(12) 0.0329(12) 0.0178(12) -0.0009(10) 0.0039(10) -0.0057(10)
C5L 0.0153(12) 0.0281(12) 0.0185(12) -0.0052(10) 0.0007(10) 0.0006(10)
C6L 0.0202(12) 0.0165(10) 0.0195(12) -0.0014(9) 0.0006(10) -0.0011(9)
C11S 0.065(2) 0.0480(18) 0.0311(17) -0.0049(14) 0.0105(16) -0.0129(17)
C12S 0.051(2) 0.0520(18) 0.0334(17) 0.0001(15) 0.0039(15) -0.0118(16)
C21S 0.092(3) 0.0310(15) 0.0374(19) 0.0008(14) 0.018(2) -0.003(2)
C22S 0.104(4) 0.068(3) 0.055(2) 0.006(2) 0.003(2) -0.051(3)

loop_
_geom_bond_atom_site_label_1
_geom_bond_atom_site_label_2
_geom_bond_distance
_geom_bond_site_symmetry_2
_geom_bond_publ_flag
Cu1 P11 2.2621(6) . ?
Cu1 P12 2.2911(6) . ?
Cu1 S1 2.4063(6) . ?
Cu1 Cl1 2.4097(6) . ?
Cu2 P21 2.2776(6) . ?
Cu2 P22 2.3013(6) . ?
Cu2 Cl2 2.4078(6) . ?
Cu2 S2 2.4104(7) . ?
S1 C11 1.705(2) . ?
S2 C21 1.708(2) . ?
P11 C1B 1.828(2) . ?
P11 C1A 1.830(2) . ?
P11 C1C 1.831(2) . ?
P12 C1E 1.823(2) . ?
P12 C1D 1.834(2) . ?
P12 C1F 1.839(2) . ?
P21 C1G 1.829(2) . ?
P21 C1H 1.834(2) . ?
P21 C1I 1.836(2) . ?
P22 C1K 1.826(2) . ?
P22 C1J 1.836(2) . ?
P22 C1L 1.838(2) . ?
N11 C11 1.327(3) . ?
N11 H11A 0.8800 . ?
N11 H11B 0.8800 . ?
N12 C11 1.344(3) . ?
N12 N13 1.376(2) . ?
N12 H12B 0.8800 . ?
N13 C12 1.277(3) . ?
N14 C17 1.341(3) . ?
N14 C13 1.348(3) . ?
N21 C21 1.324(3) . ?
N21 H21A 0.8800 . ?
N21 H21B 0.8800 . ?
N22 C21 1.347(3) . ?
N22 N23 1.373(2) . ?
N22 H22B 0.8800 . ?
N23 C22 1.277(3) . ?
N24 C27 1.337(3) . ?
N24 C23 1.347(3) . ?
N1S C11S 1.123(4) . ?
N2S C21S 1.146(5) . ?
C12 C13 1.464(3) . ?
C12 H12A 0.9500 . ?
C13 C14 1.398(3) . ?
C14 C15 1.378(3) . ?
C14 H14A 0.9500 . ?
C15 C16 1.389(3) . ?
C15 H15A 0.9500 . ?
C16 C17 1.384(3) . ?
C16 H16A 0.9500 . ?
C17 H17A 0.9500 . ?
C22 C23 1.461(3) . ?
C22 H22A 0.9500 . ?
C23 C24 1.394(3) . ?
C24 C25 1.386(3) . ?
C24 H24A 0.9500 . ?
C25 C26 1.391(3) . ?
C25 H25A 0.9500 . ?
C26 C27 1.382(3) . ?
C26 H26A 0.9500 . ?
C27 H27A 0.9500 . ?
C1A C2A 1.393(3) . ?
C1A C6A 1.402(3) . ?
C2A C3A 1.392(3) . ?
C2A H2AA 0.9500 . ?
C3A C4A 1.388(3) . ?
C3A H3AA 0.9500 . ?
C4A C5A 1.388(4) . ?
C4A H4AA 0.9500 . ?
C5A C6A 1.389(3) . ?
C5A H5AA 0.9500 . ?
C6A H6AA 0.9500 . ?
C1B C2B 1.388(3) . ?
C1B C6B 1.393(3) . ?
C2B C3B 1.396(3) . ?
C2B H2BA 0.9500 . ?
C3B C4B 1.379(4) . ?
C3B H3BA 0.9500 . ?
C4B C5B 1.389(4) . ?
C4B H4BA 0.9500 . ?
C5B C6B 1.385(3) . ?
C5B H5BA 0.9500 . ?
C6B H6BA 0.9500 . ?
C1C C2C 1.393(3) . ?
C1C C6C 1.397(3) . ?
C2C C3C 1.390(4) . ?
C2C H2CA 0.9500 . ?
C3C C4C 1.379(4) . ?
C3C H3CA 0.9500 . ?
C4C C5C 1.382(4) . ?
C4C H4CA 0.9500 . ?
C5C C6C 1.387(3) . ?
C5C H5CA 0.9500 . ?
C6C H6CA 0.9500 . ?
C1D C6D 1.390(3) . ?
C1D C2D 1.394(3) . ?
C2D C3D 1.396(3) . ?
C2D H2DA 0.9500 . ?
C3D C4D 1.382(4) . ?
C3D H3DA 0.9500 . ?
C4D C5D 1.382(4) . ?
C4D H4DA 0.9500 . ?
C5D C6D 1.391(3) . ?
C5D H5DA 0.9500 . ?
C6D H6DA 0.9500 . ?
C1E C6E 1.393(3) . ?
C1E C2E 1.399(3) . ?
C2E C3E 1.388(3) . ?
C2E H2EA 0.9500 . ?
C3E C4E 1.378(4) . ?
C3E H3EA 0.9500 . ?
C4E C5E 1.392(3) . ?
C4E H4EA 0.9500 . ?
C5E C6E 1.390(3) . ?
C5E H5EA 0.9500 . ?
C6E H6EA 0.9500 . ?
C1F C2F 1.392(3) . ?
C1F C6F 1.394(3) . ?
C2F C3F 1.389(3) . ?
C2F H2FA 0.9500 . ?
C3F C4F 1.391(3) . ?
C3F H3FA 0.9500 . ?
C4F C5F 1.382(4) . ?
C4F H4FA 0.9500 . ?
C5F C6F 1.388(3) . ?
C5F H5FA 0.9500 . ?
C6F H6FA 0.9500 . ?
C1G C2G 1.395(3) . ?
C1G C6G 1.405(3) . ?
C2G C3G 1.389(3) . ?
C2G H2GA 0.9500 . ?
C3G C4G 1.391(3) . ?
C3G H3GA 0.9500 . ?
C4G C5G 1.386(3) . ?
C4G H4GA 0.9500 . ?
C5G C6G 1.389(3) . ?
C5G H5GA 0.9500 . ?
C6G H6GA 0.9500 . ?
C1H C2H 1.393(3) . ?
C1H C6H 1.394(3) . ?
C2H C3H 1.384(3) . ?
C2H H2HA 0.9500 . ?
C3H C4H 1.394(3) . ?
C3H H3HA 0.9500 . ?
C4H C5H 1.374(3) . ?
C4H H4HA 0.9500 . ?
C5H C6H 1.391(3) . ?
C5H H5HA 0.9500 . ?
C6H H6HA 0.9500 . ?
C1I C2I 1.397(3) . ?
C1I C6I 1.398(3) . ?
C2I C3I 1.385(3) . ?
C2I H2IA 0.9500 . ?
C3I C4I 1.385(4) . ?
C3I H3IA 0.9500 . ?
C4I C5I 1.384(4) . ?
C4I H4IA 0.9500 . ?
C5I C6I 1.388(3) . ?
C5I H5IA 0.9500 . ?
C6I H6IA 0.9500 . ?
C1J C2J 1.394(3) . ?
C1J C6J 1.396(3) . ?
C2J C3J 1.389(3) . ?
C2J H2JA 0.9500 . ?
C3J C4J 1.386(3) . ?
C3J H3JA 0.9500 . ?
C4J C5J 1.382(4) . ?
C4J H4JA 0.9500 . ?
C5J C6J 1.393(3) . ?
C5J H5JA 0.9500 . ?
C6J H6JA 0.9500 . ?
C1K C2K 1.394(3) . ?
C1K C6K 1.395(3) . ?
C2K C3K 1.386(3) . ?
C2K H2KA 0.9500 . ?
C3K C4K 1.391(3) . ?
C3K H3KA 0.9500 . ?
C4K C5K 1.379(3) . ?
C4K H4KA 0.9500 . ?
C5K C6K 1.388(3) . ?
C5K H5KA 0.9500 . ?
C6K H6KA 0.9500 . ?
C1L C2L 1.393(3) . ?
C1L C6L 1.400(3) . ?
C2L C3L 1.389(3) . ?
C2L H2LA 0.9500 . ?
C3L C4L 1.383(3) . ?
C3L H3LA 0.9500 . ?
C4L C5L 1.389(3) . ?
C4L H4LA 0.9500 . ?
C5L C6L 1.388(3) . ?
C5L H5LA 0.9500 . ?
C6L H6LA 0.9500 . ?
C11S C12S 1.432(4) . ?
C12S H121 0.9800 . ?
C12S H122 0.9800 . ?
C12S H123 0.9800 . ?
C21S C22S 1.441(6) . ?
C22S H221 0.9800 . ?
C22S H222 0.9800 . ?
C22S H223 0.9800 . ?
